data_2023367
loop_
_publ_author_name
'Liu, Mo'
'Izod, Keith'
'Waddell, Paul G.'

_publ_section_title
;
 Polymorphism in a secondary phosphine
;
_journal_coeditor_code OJ3027
_journal_issue 2
_journal_name_full 'Acta Crystallographica Section C Structural Chemistry'
_journal_page_first 109
_journal_page_last 113
_journal_paper_doi 10.1107/S2053229625000555
_journal_volume 81
_journal_year 2025
_chemical_formula_iupac 'C20 H27 P'
_chemical_formula_moiety 'C20 H27 P'
_chemical_formula_sum 'C20 H27 P'
_chemical_formula_weight 298.38
_chemical_name_systematic
;
Bis(2,3,5,6-tetramethylphenyl)phosphine
;
_space_group_crystal_system monoclinic
_space_group_IT_number 14
_space_group_name_Hall '-P 2ybc'
_space_group_name_H-M_alt 'P 1 21/c 1'
_atom_sites_solution_hydrogens mixed
_atom_sites_solution_primary dual
_audit_creation_method
;
Olex2 1.2
(compiled May 29 2018 13:30:08 for OlexSys, GUI svn.r5506)
;
_cell_angle_alpha 90
_cell_angle_beta 104.108(5)
_cell_angle_gamma 90
_cell_formula_units_Z 4
_cell_length_a 12.8874(6)
_cell_length_b 8.8455(3)
_cell_length_c 15.4635(7)
_cell_measurement_reflns_used 3351
_cell_measurement_temperature 150.0(2)
_cell_measurement_theta_max 66.6950
_cell_measurement_theta_min 5.7820
_cell_volume 1709.60(13)
_computing_cell_refinement
;
CrysAlis PRO (Rigaku OD, 2015)
;
_computing_data_collection
;
CrysAlis PRO (Rigaku OD, 2015)
;
_computing_data_reduction
;
CrysAlis PRO (Rigaku OD, 2015)
;
_computing_molecular_graphics
;
OLEX2 (Dolomanov <i>et al.</i>, 2009)
;
_computing_publication_material
;
OLEX2 (Dolomanov <i>et al.</i>, 2009)
;
_computing_structure_refinement
;
SHELXL (Sheldrick, 2008)
;
_computing_structure_solution
;
SHELXT (Sheldrick, 2015)
;
_diffrn_ambient_temperature 150.0(2)
_diffrn_detector 'CCD plate'
_diffrn_detector_area_resol_mean 10.3968
_diffrn_measured_fraction_theta_full 0.994
_diffrn_measured_fraction_theta_max 0.994
_diffrn_measurement_device 'four-circle diffractometer'
_diffrn_measurement_device_type 'Rigaku Xcalibur Gemini ultra diffractometer with an Atlas detector'
_diffrn_measurement_method '\w scans'
_diffrn_radiation_monochromator mirror
_diffrn_radiation_probe x-ray
_diffrn_radiation_type CuK\a
_diffrn_radiation_wavelength 1.54184
_diffrn_reflns_av_R_equivalents 0.0391
_diffrn_reflns_av_unetI/netI 0.0288
_diffrn_reflns_limit_h_max 15
_diffrn_reflns_limit_h_min -15
_diffrn_reflns_limit_k_max 9
_diffrn_reflns_limit_k_min -10
_diffrn_reflns_limit_l_max 18
_diffrn_reflns_limit_l_min -18
_diffrn_reflns_number 12709
_diffrn_reflns_theta_full 66.781
_diffrn_reflns_theta_max 66.781
_diffrn_reflns_theta_min 3.536
_diffrn_source 'fine-focus sealed X-ray tube'
_exptl_absorpt_coefficient_mu 1.333
_exptl_absorpt_correction_T_max 0.939
_exptl_absorpt_correction_T_min 0.746
_exptl_absorpt_correction_type analytical
_exptl_absorpt_process_details
;
[CrysAlis PRO (Rigaku OD, 2015), based on expressions derived by
Clark & Reid (1995)]
;
_exptl_crystal_colour colourless
_exptl_crystal_density_diffrn 1.159
_exptl_crystal_description block
_exptl_crystal_F_000 648
_exptl_crystal_size_max 0.36
_exptl_crystal_size_mid 0.14
_exptl_crystal_size_min 0.05
_refine_diff_density_max 0.426
_refine_diff_density_min -0.347
_refine_ls_extinction_method none
_refine_ls_goodness_of_fit_ref 1.056
_refine_ls_hydrogen_treatment mixed
_refine_ls_matrix_type full
_refine_ls_number_parameters 214
_refine_ls_number_reflns 3021
_refine_ls_number_restraints 182
_refine_ls_restrained_S_all 1.028
_refine_ls_R_factor_all 0.0610
_refine_ls_R_factor_gt 0.0472
_refine_ls_shift/su_max 0.001
_refine_ls_shift/su_mean 0.000
_refine_ls_structure_factor_coef Fsqd
_refine_ls_weighting_details 'w=1/[\s^2^(Fo^2^)+(0.0698P)^2^+0.7357P] where P=(Fo^2^+2Fc^2^)/3'
_refine_ls_weighting_scheme calc
_refine_ls_wR_factor_gt 0.1242
_refine_ls_wR_factor_ref 0.1353
_reflns_number_gt 2424
_reflns_number_total 3021
_reflns_threshold_expression 'I > 2\s(I)'
_cod_data_source_file oj3027.cif
_cod_data_source_block kji190003_fa
_cod_original_cell_volume 1709.61(13)
_cod_database_code 2023367
_shelx_space_group_comment
;
The symmetry employed for this shelxl refinement is uniquely defined
by the following loop, which should always be used as a source of
symmetry information in preference to the above space-group names.
They are only intended as comments.
;

loop_
_space_group_symop_operation_xyz
'x, y, z'
'-x, y+1/2, -z+1/2'
'-x, -y, -z'
'x, -y-1/2, z-1/2'

loop_
_atom_site_type_symbol
_atom_site_label
_atom_site_fract_x
_atom_site_fract_y
_atom_site_fract_z
_atom_site_U_iso_or_equiv
_atom_site_adp_type
_atom_site_calc_flag
_atom_site_occupancy
_atom_site_disorder_assembly
_atom_site_disorder_group
P P1 0.75650(5) 0.71204(7) 0.50367(4) 0.0411(2) Uani d 1 . .
H H1A 0.822(3) 0.827(4) 0.527(3) 0.049 Uiso d 0.6323 A 1
H H1B 0.745(6) 0.639(7) 0.574(3) 0.049 Uiso d 0.3677 B 2
C C1 0.81783(16) 0.5738(2) 0.44111(15) 0.0357(5) Uani d 1 . .
C C2 0.82942(16) 0.6093(2) 0.35486(15) 0.0353(5) Uani d 1 . .
C C3 0.87100(17) 0.4999(3) 0.30694(16) 0.0401(5) Uani d 1 . .
C C4 0.90209(18) 0.3610(3) 0.34647(17) 0.0431(5) Uani d 1 . .
H H4 0.9272 0.2876 0.3136 0.052 Uiso calc 1 . .
C C5 0.89728(17) 0.3273(2) 0.43253(17) 0.0407(5) Uani d 1 . .
C C6 0.85536(16) 0.4348(2) 0.48175(15) 0.0381(5) Uani d 1 . .
C C7 0.80033(19) 0.7628(3) 0.31418(16) 0.0422(5) Uani d 1 . .
H H7A 0.7252 0.7802 0.3072 0.063 Uiso calc 1 . .
H H7B 0.8168 0.7672 0.2570 0.063 Uiso calc 1 . .
H H7C 0.8404 0.8389 0.3525 0.063 Uiso calc 1 . .
C C8 0.8851(2) 0.5296(3) 0.21425(18) 0.0549(6) Uani d 1 . .
H H8A 0.9130 0.4407 0.1924 0.082 Uiso calc 1 . .
H H8B 0.9340 0.6121 0.2161 0.082 Uiso calc 1 . .
H H8C 0.8172 0.5549 0.1753 0.082 Uiso calc 1 . .
C C9 0.93877(19) 0.1764(3) 0.47214(19) 0.0504(6) Uani d 1 . .
H H9A 0.8850 0.1278 0.4958 0.076 Uiso calc 1 . .
H H9B 1.0020 0.1917 0.5191 0.076 Uiso calc 1 . .
H H9C 0.9557 0.1139 0.4267 0.076 Uiso calc 1 . .
C C11 0.62051(16) 0.7494(2) 0.43286(14) 0.0327(4) Uani d 1 . .
C C12 0.55112(17) 0.6284(2) 0.39960(14) 0.0339(5) Uani d 1 . .
C C13 0.44829(17) 0.6597(2) 0.34621(14) 0.0359(5) Uani d 1 . .
C C14 0.41651(17) 0.8083(3) 0.32953(14) 0.0373(5) Uani d 1 . .
H H14 0.3488 0.8279 0.2935 0.045 Uiso calc 1 . .
C C15 0.48205(17) 0.9295(2) 0.36467(14) 0.0346(5) Uani d 1 . .
C C16 0.58531(16) 0.9002(2) 0.41712(14) 0.0326(5) Uani d 1 . .
C C17 0.58273(19) 0.4660(2) 0.42098(17) 0.0423(5) Uani d 1 . .
H H17A 0.5214 0.4094 0.4271 0.063 Uiso calc 1 . .
H H17B 0.6372 0.4615 0.4758 0.063 Uiso calc 1 . .
H H17C 0.6098 0.4237 0.3737 0.063 Uiso calc 1 . .
C C18 0.37332(19) 0.5335(3) 0.30559(17) 0.0464(6) Uani d 1 . .
H H18A 0.4081 0.4686 0.2716 0.070 Uiso calc 1 . .
H H18B 0.3099 0.5754 0.2672 0.070 Uiso calc 1 . .
H H18C 0.3543 0.4761 0.3521 0.070 Uiso calc 1 . .
C C19 0.44052(19) 1.0886(3) 0.34468(17) 0.0435(5) Uani d 1 . .
H H19A 0.3728 1.0857 0.3017 0.065 Uiso calc 1 . .
H H19B 0.4906 1.1461 0.3211 0.065 Uiso calc 1 . .
H H19C 0.4318 1.1352 0.3985 0.065 Uiso calc 1 . .
C C20 0.65494(19) 1.0335(2) 0.45548(16) 0.0416(5) Uani d 1 . .
H H20A 0.6931 1.0680 0.4131 0.062 Uiso calc 1 . .
H H20B 0.7051 1.0034 0.5094 0.062 Uiso calc 1 . .
H H20C 0.6108 1.1138 0.4683 0.062 Uiso calc 1 . .
C C10A 0.848(2) 0.404(3) 0.5765(8) 0.047(3) Uani d 0.6323 C 1
H H10A 0.8322 0.4960 0.6033 0.071 Uiso calc 0.6323 C 1
H H10B 0.9150 0.3641 0.6103 0.071 Uiso calc 0.6323 C 1
H H10C 0.7923 0.3314 0.5758 0.071 Uiso calc 0.6323 C 1
C C10B 0.859(4) 0.384(5) 0.5759(14) 0.046(5) Uani d 0.3677 C 2
H H10D 0.8657 0.4701 0.6143 0.069 Uiso calc 0.3677 C 2
H H10E 0.9192 0.3178 0.5965 0.069 Uiso calc 0.3677 C 2
H H10F 0.7943 0.3302 0.5765 0.069 Uiso calc 0.3677 C 2

loop_
_atom_site_aniso_label
_atom_site_aniso_U_11
_atom_site_aniso_U_22
_atom_site_aniso_U_33
_atom_site_aniso_U_12
_atom_site_aniso_U_13
_atom_site_aniso_U_23
P1 0.0397(3) 0.0397(3) 0.0411(3) 0.0051(2) 0.0046(2) -0.0048(2)
C1 0.0302(10) 0.0325(10) 0.0424(11) 0.0001(8) 0.0050(8) 0.0008(9)
C2 0.0294(10) 0.0320(10) 0.0429(11) -0.0008(8) 0.0059(9) 0.0022(8)
C3 0.0346(11) 0.0386(11) 0.0479(12) 0.0009(9) 0.0116(9) 0.0002(9)
C4 0.0384(12) 0.0362(12) 0.0566(14) 0.0044(10) 0.0152(10) -0.0037(10)
C5 0.0288(10) 0.0310(11) 0.0616(14) 0.0008(9) 0.0094(10) 0.0045(10)
C6 0.0282(10) 0.0361(11) 0.0482(12) 0.0017(9) 0.0058(9) 0.0075(9)
C7 0.0409(12) 0.0355(11) 0.0496(13) 0.0039(9) 0.0097(10) 0.0071(9)
C8 0.0587(15) 0.0579(16) 0.0528(15) 0.0046(13) 0.0225(12) 0.0012(12)
C9 0.0368(12) 0.0352(12) 0.0777(18) 0.0062(10) 0.0114(12) 0.0112(11)
C11 0.0342(10) 0.0293(10) 0.0372(11) -0.0006(8) 0.0135(8) -0.0039(8)
C12 0.0363(11) 0.0301(10) 0.0394(11) -0.0027(8) 0.0168(9) -0.0030(8)
C13 0.0376(11) 0.0352(11) 0.0386(11) -0.0067(9) 0.0162(9) -0.0068(9)
C14 0.0314(10) 0.0428(12) 0.0391(11) -0.0008(9) 0.0115(9) -0.0032(9)
C15 0.0360(11) 0.0326(10) 0.0384(11) 0.0015(9) 0.0151(9) -0.0006(8)
C16 0.0342(10) 0.0296(10) 0.0365(11) -0.0017(8) 0.0132(8) -0.0024(8)
C17 0.0445(12) 0.0283(11) 0.0571(14) -0.0024(9) 0.0180(11) -0.0011(10)
C18 0.0428(13) 0.0443(13) 0.0549(14) -0.0128(10) 0.0172(11) -0.0139(11)
C19 0.0429(12) 0.0362(12) 0.0532(14) 0.0063(10) 0.0152(11) 0.0031(10)
C20 0.0411(12) 0.0293(11) 0.0536(14) -0.0030(9) 0.0102(10) -0.0043(9)
C10A 0.043(6) 0.042(6) 0.053(3) 0.013(5) 0.006(3) 0.017(3)
C10B 0.045(9) 0.045(10) 0.050(5) 0.019(6) 0.016(5) 0.009(4)

loop_
_atom_type_symbol
_atom_type_description
_atom_type_scat_dispersion_real
_atom_type_scat_dispersion_imag
_atom_type_scat_source
C C 0.0181 0.0091 'International Tables Vol C Tables 4.2.6.8 and 6.1.1.4'
H H 0.0000 0.0000 'International Tables Vol C Tables 4.2.6.8 and 6.1.1.4'
P P 0.2955 0.4335 'International Tables Vol C Tables 4.2.6.8 and 6.1.1.4'

loop_
_exptl_crystal_face_index_h
_exptl_crystal_face_index_k
_exptl_crystal_face_index_l
_exptl_crystal_face_perp_dist
1 0 0 0.0572
-1 0 0 0.0582
0 -1 0 0.1700
0 1 0 0.1940
-1 0 2 0.0215
1 0 -2 0.0285

loop_
_geom_angle_atom_site_label_1
_geom_angle_atom_site_label_2
_geom_angle_atom_site_label_3
_geom_angle_site_symmetry_1
_geom_angle_site_symmetry_3
_geom_angle
_geom_angle_publ_flag
C1 P1 H1A . . 109.1(18) ?
C1 P1 H1B . . 105(3) ?
C1 P1 C11 . . 105.74(9) ?
C11 P1 H1A . . 118.4(18) ?
C11 P1 H1B . . 108(3) ?
C2 C1 P1 . . 120.22(16) ?
C6 C1 P1 . . 119.09(17) ?
C6 C1 C2 . . 120.7(2) ?
C1 C2 C7 . . 121.5(2) ?
C3 C2 C1 . . 119.18(19) ?
C3 C2 C7 . . 119.3(2) ?
C2 C3 C8 . . 122.1(2) ?
C4 C3 C2 . . 119.0(2) ?
C4 C3 C8 . . 118.9(2) ?
C3 C4 H4 . . 118.6 ?
C5 C4 C3 . . 122.7(2) ?
C5 C4 H4 . . 118.6 ?
C4 C5 C6 . . 119.3(2) ?
C4 C5 C9 . . 119.2(2) ?
C6 C5 C9 . . 121.5(2) ?
C1 C6 C10A . . 119.5(9) ?
C1 C6 C10B . . 128.0(15) ?
C5 C6 C1 . . 118.9(2) ?
C5 C6 C10A . . 121.5(9) ?
C5 C6 C10B . . 113.1(15) ?
C2 C7 H7A . . 109.5 ?
C2 C7 H7B . . 109.5 ?
C2 C7 H7C . . 109.5 ?
H7A C7 H7B . . 109.5 ?
H7A C7 H7C . . 109.5 ?
H7B C7 H7C . . 109.5 ?
C3 C8 H8A . . 109.5 ?
C3 C8 H8B . . 109.5 ?
C3 C8 H8C . . 109.5 ?
H8A C8 H8B . . 109.5 ?
H8A C8 H8C . . 109.5 ?
H8B C8 H8C . . 109.5 ?
C5 C9 H9A . . 109.5 ?
C5 C9 H9B . . 109.5 ?
C5 C9 H9C . . 109.5 ?
H9A C9 H9B . . 109.5 ?
H9A C9 H9C . . 109.5 ?
H9B C9 H9C . . 109.5 ?
C12 C11 P1 . . 120.29(16) ?
C12 C11 C16 . . 120.43(19) ?
C16 C11 P1 . . 119.18(15) ?
C11 C12 C17 . . 122.0(2) ?
C13 C12 C11 . . 119.16(19) ?
C13 C12 C17 . . 118.81(19) ?
C12 C13 C18 . . 120.9(2) ?
C14 C13 C12 . . 119.39(19) ?
C14 C13 C18 . . 119.7(2) ?
C13 C14 H14 . . 118.8 ?
C13 C14 C15 . . 122.4(2) ?
C15 C14 H14 . . 118.8 ?
C14 C15 C16 . . 118.89(19) ?
C14 C15 C19 . . 119.2(2) ?
C16 C15 C19 . . 121.96(19) ?
C11 C16 C20 . . 122.31(19) ?
C15 C16 C11 . . 119.61(19) ?
C15 C16 C20 . . 118.08(18) ?
C12 C17 H17A . . 109.5 ?
C12 C17 H17B . . 109.5 ?
C12 C17 H17C . . 109.5 ?
H17A C17 H17B . . 109.5 ?
H17A C17 H17C . . 109.5 ?
H17B C17 H17C . . 109.5 ?
C13 C18 H18A . . 109.5 ?
C13 C18 H18B . . 109.5 ?
C13 C18 H18C . . 109.5 ?
H18A C18 H18B . . 109.5 ?
H18A C18 H18C . . 109.5 ?
H18B C18 H18C . . 109.5 ?
C15 C19 H19A . . 109.5 ?
C15 C19 H19B . . 109.5 ?
C15 C19 H19C . . 109.5 ?
H19A C19 H19B . . 109.5 ?
H19A C19 H19C . . 109.5 ?
H19B C19 H19C . . 109.5 ?
C16 C20 H20A . . 109.5 ?
C16 C20 H20B . . 109.5 ?
C16 C20 H20C . . 109.5 ?
H20A C20 H20B . . 109.5 ?
H20A C20 H20C . . 109.5 ?
H20B C20 H20C . . 109.5 ?
C6 C10A H10A . . 109.5 ?
C6 C10A H10B . . 109.5 ?
C6 C10A H10C . . 109.5 ?
H10A C10A H10B . . 109.5 ?
H10A C10A H10C . . 109.5 ?
H10B C10A H10C . . 109.5 ?
C6 C10B H10D . . 109.5 ?
C6 C10B H10E . . 109.5 ?
C6 C10B H10F . . 109.5 ?
H10D C10B H10E . . 109.5 ?
H10D C10B H10F . . 109.5 ?
H10E C10B H10F . . 109.5 ?

loop_
_geom_bond_atom_site_label_1
_geom_bond_atom_site_label_2
_geom_bond_site_symmetry_2
_geom_bond_distance
_geom_bond_publ_flag
P1 H1A . 1.32(4) ?
P1 H1B . 1.31(4) ?
P1 C1 . 1.852(2) ?
P1 C11 . 1.856(2) ?
C1 C2 . 1.413(3) ?
C1 C6 . 1.411(3) ?
C2 C3 . 1.402(3) ?
C2 C7 . 1.505(3) ?
C3 C4 . 1.387(3) ?
C3 C8 . 1.511(3) ?
C4 H4 . 0.9300 ?
C4 C5 . 1.380(3) ?
C5 C6 . 1.406(3) ?
C5 C9 . 1.511(3) ?
C6 C10A . 1.516(8) ?
C6 C10B . 1.514(13) ?
C7 H7A . 0.9600 ?
C7 H7B . 0.9600 ?
C7 H7C . 0.9600 ?
C8 H8A . 0.9600 ?
C8 H8B . 0.9600 ?
C8 H8C . 0.9600 ?
C9 H9A . 0.9600 ?
C9 H9B . 0.9600 ?
C9 H9C . 0.9600 ?
C11 C12 . 1.409(3) ?
C11 C16 . 1.411(3) ?
C12 C13 . 1.408(3) ?
C12 C17 . 1.508(3) ?
C13 C14 . 1.382(3) ?
C13 C18 . 1.510(3) ?
C14 H14 . 0.9300 ?
C14 C15 . 1.391(3) ?
C15 C16 . 1.404(3) ?
C15 C19 . 1.511(3) ?
C16 C20 . 1.513(3) ?
C17 H17A . 0.9600 ?
C17 H17B . 0.9600 ?
C17 H17C . 0.9600 ?
C18 H18A . 0.9600 ?
C18 H18B . 0.9600 ?
C18 H18C . 0.9600 ?
C19 H19A . 0.9600 ?
C19 H19B . 0.9600 ?
C19 H19C . 0.9600 ?
C20 H20A . 0.9600 ?
C20 H20B . 0.9600 ?
C20 H20C . 0.9600 ?
C10A H10A . 0.9600 ?
C10A H10B . 0.9600 ?
C10A H10C . 0.9600 ?
C10B H10D . 0.9600 ?
C10B H10E . 0.9600 ?
C10B H10F . 0.9600 ?
